data_4074277
loop_
_publ_author_name
'Yen, Swee Kuan'
'Koh, Lip Lin'
'Hahn, F. Ekkehardt'
'Huynh, Han Vinh'
'Hor, T. S. Andy'

_publ_section_title
;
 Convenient Entry to Mono- and Dinuclear Palladium(II)
 Benzothiazolin-2-ylidene Complexes and Their Activities toward Heck
 Coupling
;
_journal_issue 21
_journal_name_full Organometallics
_journal_page_first 5105
_journal_paper_doi 10.1021/om060510n
_journal_volume 25
_journal_year 2006
_chemical_formula_sum 'C14 H12 Br N S'
_chemical_formula_weight 306.22
_chemical_name_systematic
; 
 ? 
;
_space_group_IT_number 14
_symmetry_cell_setting monoclinic
_symmetry_space_group_name_Hall '-P 2ybc'
_symmetry_space_group_name_H-M 'P 1 21/c 1'
_atom_sites_solution_hydrogens geom
_atom_sites_solution_primary direct
_atom_sites_solution_secondary difmap
_audit_creation_method SHELXL-97
_cell_angle_alpha 90.00
_cell_angle_beta 103.714(2)
_cell_angle_gamma 90.00
_cell_formula_units_Z 4
_cell_length_a 8.2698(7)
_cell_length_b 12.2681(10)
_cell_length_c 13.0713(11)
_cell_measurement_reflns_used 3184
_cell_measurement_temperature 223(2)
_cell_measurement_theta_max 28.52
_cell_measurement_theta_min 2.31
_cell_volume 1288.34(19)
_computing_cell_refinement 'Bruker SMART'
_computing_data_collection 'Bruker SMART'
_computing_data_reduction 'Bruker SAINT'
_computing_molecular_graphics 'Bruker SHELXTL'
_computing_publication_material 'Bruker SHELXTL'
_computing_structure_refinement 'SHELXL-97 (Sheldrick, 1997)'
_computing_structure_solution 'SHELXS-97 (Sheldrick, 1990)'
_diffrn_ambient_temperature 223(2)
_diffrn_measured_fraction_theta_full 0.999
_diffrn_measured_fraction_theta_max 0.999
_diffrn_measurement_device_type 'CCD area detector'
_diffrn_measurement_method 'phi and omega scans'
_diffrn_radiation_monochromator graphite
_diffrn_radiation_source 'fine-focus sealed tube'
_diffrn_radiation_type MoK\a
_diffrn_radiation_wavelength 0.71073
_diffrn_reflns_av_R_equivalents 0.0263
_diffrn_reflns_av_sigmaI/netI 0.0303
_diffrn_reflns_limit_h_max 10
_diffrn_reflns_limit_h_min -10
_diffrn_reflns_limit_k_max 15
_diffrn_reflns_limit_k_min -15
_diffrn_reflns_limit_l_max 16
_diffrn_reflns_limit_l_min -12
_diffrn_reflns_number 8816
_diffrn_reflns_theta_full 27.50
_diffrn_reflns_theta_max 27.50
_diffrn_reflns_theta_min 2.31
_exptl_absorpt_coefficient_mu 3.328
_exptl_absorpt_correction_T_max 0.7319
_exptl_absorpt_correction_T_min 0.2400
_exptl_absorpt_correction_type 'Sadabs, (Sheldrick 2001)'
_exptl_crystal_colour colourless
_exptl_crystal_density_diffrn 1.579
_exptl_crystal_density_meas 0
_exptl_crystal_density_method 'not measured'
_exptl_crystal_description 'Rectangular Rod'
_exptl_crystal_F_000 616
_exptl_crystal_size_max 0.60
_exptl_crystal_size_mid 0.20
_exptl_crystal_size_min 0.10
_refine_diff_density_max 0.431
_refine_diff_density_min -0.273
_refine_diff_density_rms 0.064
_refine_ls_extinction_method none
_refine_ls_goodness_of_fit_ref 1.062
_refine_ls_hydrogen_treatment mixed
_refine_ls_matrix_type full
_refine_ls_number_parameters 154
_refine_ls_number_reflns 2947
_refine_ls_number_restraints 0
_refine_ls_restrained_S_all 1.062
_refine_ls_R_factor_all 0.0329
_refine_ls_R_factor_gt 0.0266
_refine_ls_shift/su_max 0.002
_refine_ls_shift/su_mean 0.000
_refine_ls_structure_factor_coef Fsqd
_refine_ls_weighting_details 'calc w=1/[\s^2^(Fo^2^)+(0.0353P)^2^+0.1378P] where P=(Fo^2^+2Fc^2^)/3'
_refine_ls_weighting_scheme calc
_refine_ls_wR_factor_gt 0.0652
_refine_ls_wR_factor_ref 0.0676
_reflns_number_gt 2573
_reflns_number_total 2947
_reflns_threshold_expression >2sigma(I)
_cod_data_source_file om060510nsi20060612_104200.cif
_cod_data_source_block 4232
_cod_depositor_comments
;
The following automatic conversions were performed:

'_symmetry_cell_setting' value 'Monoclinic' changed to 'monoclinic'
according to /home/saulius/struct/CIF-dictionaries/cif_core.dic
dictionary named 'cif_core.dic' version 2.4.1 from 2010-06-29.

Automatic conversion script
Id: cif_fix_values 1715 2011-07-08 13:25:40Z adriana 
;
_cod_original_sg_symbol_H-M P2(1)/c
_cod_database_code 4074277

loop_
_symmetry_equiv_pos_as_xyz
'x, y, z'
'-x, y+1/2, -z+1/2'
'-x, -y, -z'
'x, -y-1/2, z-1/2'

loop_
_atom_site_label
_atom_site_type_symbol
_atom_site_fract_x
_atom_site_fract_y
_atom_site_fract_z
_atom_site_U_iso_or_equiv
_atom_site_adp_type
_atom_site_occupancy
_atom_site_symmetry_multiplicity
_atom_site_calc_flag
_atom_site_refinement_flags
Br1 Br 0.14904(2) 0.987077(16) 0.384998(15) 0.03107(8) Uani 1 1 d .
S1 S 0.43607(6) 0.60672(4) 0.10055(4) 0.03108(12) Uani 1 1 d .
N1 N 0.27876(18) 0.66632(12) 0.23503(12) 0.0252(3) Uani 1 1 d .
C1 C 0.2635(2) 0.60846(15) 0.14864(14) 0.0270(4) Uani 1 1 d .
H1 H 0.1653 0.5713 0.1164 0.032 Uiso 1 1 calc R
C2 C 0.5365(2) 0.69261(14) 0.20139(15) 0.0265(4) Uani 1 1 d .
C3 C 0.6964(2) 0.73727(16) 0.21839(17) 0.0335(4) Uani 1 1 d .
H3 H 0.7657 0.7227 0.1725 0.040 Uiso 1 1 calc R
C4 C 0.7479(3) 0.80349(16) 0.30508(18) 0.0375(5) Uani 1 1 d .
H4 H 0.8548 0.8345 0.3188 0.045 Uiso 1 1 calc R
C5 C 0.6446(2) 0.82563(17) 0.37318(16) 0.0360(5) Uani 1 1 d .
H5 H 0.6846 0.8699 0.4325 0.043 Uiso 1 1 calc R
C6 C 0.4861(3) 0.78421(16) 0.35550(15) 0.0316(4) Uani 1 1 d .
H6 H 0.4158 0.8007 0.4004 0.038 Uiso 1 1 calc R
C7 C 0.4341(2) 0.71685(14) 0.26828(14) 0.0250(4) Uani 1 1 d .
C8 C 0.1453(2) 0.67717(16) 0.29267(15) 0.0298(4) Uani 1 1 d .
H8A H 0.0415 0.6476 0.2491 0.036 Uiso 1 1 calc R
H8B H 0.1272 0.7547 0.3044 0.036 Uiso 1 1 calc R
C9 C 0.1853(2) 0.61916(16) 0.39704(15) 0.0309(4) Uani 1 1 d .
C10 C 0.2643(4) 0.51953(19) 0.4101(2) 0.0516(7) Uani 1 1 d .
H10 H 0.3010 0.4882 0.3539 0.062 Uiso 1 1 calc R
C11 C 0.2899(4) 0.4653(3) 0.5056(3) 0.0687(9) Uani 1 1 d .
H11 H 0.3456 0.3979 0.5144 0.082 Uiso 1 1 calc R
C12 C 0.2344(4) 0.5096(2) 0.5875(2) 0.0631(8) Uani 1 1 d .
H12 H 0.2505 0.4722 0.6519 0.076 Uiso 1 1 calc R
C13 C 0.1558(4) 0.6080(2) 0.57514(18) 0.0549(7) Uani 1 1 d .
H13 H 0.1177 0.6383 0.6312 0.066 Uiso 1 1 calc R
C14 C 0.1316(3) 0.66365(19) 0.48059(17) 0.0411(5) Uani 1 1 d .
H14 H 0.0785 0.7319 0.4731 0.049 Uiso 1 1 calc R

loop_
_atom_site_aniso_label
_atom_site_aniso_U_11
_atom_site_aniso_U_22
_atom_site_aniso_U_33
_atom_site_aniso_U_23
_atom_site_aniso_U_13
_atom_site_aniso_U_12
Br1 0.02795(12) 0.03336(12) 0.03077(13) 0.00342(8) 0.00470(8) 0.00207(7)
S1 0.0320(3) 0.0348(3) 0.0280(3) -0.00743(19) 0.0102(2) -0.00481(19)
N1 0.0236(8) 0.0268(8) 0.0247(8) -0.0009(6) 0.0047(6) -0.0016(6)
C1 0.0272(9) 0.0273(9) 0.0258(9) -0.0006(7) 0.0049(8) -0.0024(7)
C2 0.0267(9) 0.0236(9) 0.0282(10) -0.0015(7) 0.0046(8) -0.0007(7)
C3 0.0267(10) 0.0305(10) 0.0437(12) -0.0017(9) 0.0092(9) -0.0009(8)
C4 0.0263(10) 0.0302(10) 0.0521(14) -0.0009(9) 0.0018(9) -0.0032(8)
C5 0.0374(12) 0.0243(9) 0.0407(12) -0.0075(8) -0.0020(9) -0.0015(8)
C6 0.0341(10) 0.0293(10) 0.0294(10) -0.0052(8) 0.0035(8) 0.0027(8)
C7 0.0246(9) 0.0229(8) 0.0268(9) 0.0001(7) 0.0046(7) -0.0004(7)
C8 0.0234(9) 0.0362(10) 0.0313(10) -0.0019(8) 0.0096(8) 0.0012(8)
C9 0.0287(10) 0.0331(10) 0.0307(10) 0.0002(8) 0.0069(8) -0.0083(8)
C10 0.0610(17) 0.0436(13) 0.0563(16) 0.0128(11) 0.0263(14) 0.0102(11)
C11 0.077(2) 0.0550(16) 0.077(2) 0.0318(15) 0.0219(18) 0.0114(15)
C12 0.0656(19) 0.075(2) 0.0437(16) 0.0239(14) 0.0033(14) -0.0253(15)
C13 0.0700(18) 0.0662(17) 0.0297(12) -0.0052(11) 0.0142(12) -0.0268(14)
C14 0.0483(13) 0.0425(12) 0.0342(11) -0.0063(9) 0.0130(10) -0.0083(10)

loop_
_atom_type_symbol
_atom_type_description
_atom_type_scat_dispersion_real
_atom_type_scat_dispersion_imag
_atom_type_scat_source
C C 0.0033 0.0016 'International Tables Vol C Tables 4.2.6.8 and 6.1.1.4'
H H 0.0000 0.0000 'International Tables Vol C Tables 4.2.6.8 and 6.1.1.4'
N N 0.0061 0.0033 'International Tables Vol C Tables 4.2.6.8 and 6.1.1.4'
S S 0.1246 0.1234 'International Tables Vol C Tables 4.2.6.8 and 6.1.1.4'
Br Br -0.2901 2.4595 'International Tables Vol C Tables 4.2.6.8 and 6.1.1.4'

loop_
_geom_angle_atom_site_label_1
_geom_angle_atom_site_label_2
_geom_angle_atom_site_label_3
_geom_angle
C1 S1 C2 90.23(9)
C1 N1 C7 113.56(15)
C1 N1 C8 123.63(16)
C7 N1 C8 122.80(15)
N1 C1 S1 114.14(14)
C7 C2 C3 120.75(17)
C7 C2 S1 110.81(13)
C3 C2 S1 128.43(15)
C4 C3 C2 117.26(19)
C3 C4 C5 121.43(19)
C6 C5 C4 121.58(19)
C5 C6 C7 117.05(18)
C2 C7 C6 121.90(17)
C2 C7 N1 111.23(15)
C6 C7 N1 126.87(17)
N1 C8 C9 112.83(15)
C10 C9 C14 118.9(2)
C10 C9 C8 121.87(19)
C14 C9 C8 119.07(19)
C9 C10 C11 120.3(3)
C12 C11 C10 120.3(3)
C13 C12 C11 119.8(3)
C12 C13 C14 120.4(2)
C13 C14 C9 120.3(2)

loop_
_geom_bond_atom_site_label_1
_geom_bond_atom_site_label_2
_geom_bond_distance
S1 C1 1.6901(19)
S1 C2 1.7373(19)
N1 C1 1.314(2)
N1 C7 1.400(2)
N1 C8 1.483(2)
C2 C7 1.386(3)
C2 C3 1.400(3)
C3 C4 1.377(3)
C4 C5 1.399(3)
C5 C6 1.373(3)
C6 C7 1.391(3)
C8 C9 1.504(3)
C9 C10 1.377(3)
C9 C14 1.385(3)
C10 C11 1.386(4)
C11 C12 1.374(5)
C12 C13 1.362(4)
C13 C14 1.384(3)
